data_4070090
loop_
_publ_author_name
'Au, Richard H. W.'
'Jennings, Michael C.'
'Puddephatt, Richard J.'

_publ_section_title
;
 Self-Assembly of Chiral Organoplatinum(IV) Complexes with Both Carboxylic
 Acid and Amide Groups
;
_journal_issue 17
_journal_name_full Organometallics
_journal_page_first 5052
_journal_paper_doi 10.1021/om900611d
_journal_volume 28
_journal_year 2009
_chemical_formula_moiety 'C31 H40 Br N3 O7 Pt'
_chemical_formula_sum 'C31 H40 Br N3 O7 Pt'
_chemical_formula_weight 841.66
_chemical_name_systematic
; 
 ? 
;
_space_group_IT_number 2
_symmetry_cell_setting triclinic
_symmetry_space_group_name_Hall '-P 1'
_symmetry_space_group_name_H-M 'P -1'
_atom_sites_solution_hydrogens geom
_atom_sites_solution_primary direct
_atom_sites_solution_secondary difmap
_audit_creation_method SHELXL-97
_cell_angle_alpha 90.689(3)
_cell_angle_beta 104.923(2)
_cell_angle_gamma 113.539(3)
_cell_formula_units_Z 2
_cell_length_a 10.6240(6)
_cell_length_b 11.4761(5)
_cell_length_c 14.7585(8)
_cell_measurement_reflns_used 17945
_cell_measurement_temperature 150(2)
_cell_measurement_theta_max 30.03
_cell_measurement_theta_min 2.04
_cell_volume 1580.56(15)
_computing_cell_refinement 'DENZO-SMN (Otwinowski & Minor, 1997)'
_computing_data_collection 'COLLECT (Nonius, 1997-2001)'
_computing_data_reduction DENZO-SMN
_computing_molecular_graphics 'SHELXTL/PC (Sheldrick, 2001)'
_computing_publication_material SHELXTL/PC
_computing_structure_refinement 'SHELXL-97 (Sheldrick, 1997)'
_computing_structure_solution 'SHELXS-97 (Sheldrick, 1997)'
_diffrn_ambient_temperature 150(2)
_diffrn_measured_fraction_theta_full 0.995
_diffrn_measured_fraction_theta_max 0.995
_diffrn_measurement_device_type 'Nonius Kappa-CCD'
_diffrn_measurement_method '\f scans, and \w scans with \k offsets'
_diffrn_radiation_monochromator graphite
_diffrn_radiation_source 'fine-focus sealed tube'
_diffrn_radiation_type MoK\a
_diffrn_radiation_wavelength 0.71073
_diffrn_reflns_av_R_equivalents 0.052
_diffrn_reflns_av_sigmaI/netI 0.0465
_diffrn_reflns_limit_h_max 12
_diffrn_reflns_limit_h_min -11
_diffrn_reflns_limit_k_max 13
_diffrn_reflns_limit_k_min -13
_diffrn_reflns_limit_l_max 17
_diffrn_reflns_limit_l_min -17
_diffrn_reflns_number 18692
_diffrn_reflns_theta_full 25.02
_diffrn_reflns_theta_max 25.02
_diffrn_reflns_theta_min 2.57
_diffrn_standards_number 0
_exptl_absorpt_coefficient_mu 5.753
_exptl_absorpt_correction_T_max 0.7618
_exptl_absorpt_correction_T_min 0.2068
_exptl_absorpt_correction_type multi-scan
_exptl_absorpt_process_details 'DENZO-SMN (Otwinowski & Minor, 1997)'
_exptl_crystal_colour yellow
_exptl_crystal_density_diffrn 1.769
_exptl_crystal_density_method 'not measured'
_exptl_crystal_description shoebox
_exptl_crystal_F_000 832
_exptl_crystal_size_max 0.40
_exptl_crystal_size_mid 0.10
_exptl_crystal_size_min 0.05
_refine_diff_density_max 1.244
_refine_diff_density_min -1.159
_refine_diff_density_rms 0.134
_refine_ls_extinction_method none
_refine_ls_goodness_of_fit_ref 1.022
_refine_ls_hydrogen_treatment constr
_refine_ls_matrix_type full
_refine_ls_number_parameters 365
_refine_ls_number_reflns 5562
_refine_ls_number_restraints 3
_refine_ls_restrained_S_all 1.022
_refine_ls_R_factor_all 0.0448
_refine_ls_R_factor_gt 0.0371
_refine_ls_shift/su_max 0.005
_refine_ls_shift/su_mean 0.000
_refine_ls_structure_factor_coef Fsqd
_refine_ls_weighting_details 'calc w=1/[\s^2^(Fo^2^)+(0.0465P)^2^+5.2683P] where P=(Fo^2^+2Fc^2^)/3'
_refine_ls_weighting_scheme calc
_refine_ls_wR_factor_gt 0.0909
_refine_ls_wR_factor_ref 0.0954
_reflns_number_gt 4898
_reflns_number_total 5562
_reflns_threshold_expression I>2\s(I)
_cod_data_source_file om900611d_si_001.cif
_cod_data_source_block 5
_cod_depositor_comments
;
The following automatic conversions were performed:

'_symmetry_cell_setting' value 'Triclinic' changed to 'triclinic'
according to /home/saulius/struct/CIF-dictionaries/cif_core.dic
dictionary named 'cif_core.dic' version 2.4.2 from 2011-04-26.

Automatic conversion script
Id: cif_fix_values 1715 2011-07-08 13:25:40Z adriana 
;
_cod_original_cell_volume 1580.56(14)
_cod_database_code 4070090

loop_
_symmetry_equiv_pos_as_xyz
'x, y, z'
'-x, -y, -z'

loop_
_atom_site_label
_atom_site_type_symbol
_atom_site_fract_x
_atom_site_fract_y
_atom_site_fract_z
_atom_site_U_iso_or_equiv
_atom_site_adp_type
_atom_site_occupancy
_atom_site_symmetry_multiplicity
_atom_site_calc_flag
_atom_site_refinement_flags
_atom_site_disorder_assembly
_atom_site_disorder_group
Pt Pt 0.48780(2) 0.49163(2) 0.275471(15) 0.03026(10) Uani 1 1 d . . .
Br Br 0.32139(7) 0.58320(6) 0.17080(4) 0.03899(17) Uani 1 1 d . . .
C1 C 0.5476(7) 0.6309(6) 0.3864(4) 0.0373(15) Uani 1 1 d . . .
H1A H 0.5008 0.6885 0.3670 0.056 Uiso 1 1 calc R . .
H1B H 0.6518 0.6799 0.4048 0.056 Uiso 1 1 calc R . .
H1C H 0.5187 0.5905 0.4402 0.056 Uiso 1 1 calc R . .
C2 C 0.3235(7) 0.3803(6) 0.3298(4) 0.0367(15) Uani 1 1 d . . .
H2A H 0.3324 0.3003 0.3443 0.055 Uiso 1 1 calc R . .
H2B H 0.2311 0.3606 0.2831 0.055 Uiso 1 1 calc R . .
H2C H 0.3292 0.4273 0.3877 0.055 Uiso 1 1 calc R . .
N11 N 0.4438(5) 0.3552(5) 0.1561(3) 0.0296(11) Uani 1 1 d . . .
C12 C 0.3390(6) 0.2369(5) 0.1325(4) 0.0317(14) Uani 1 1 d . . .
H12A H 0.2737 0.2083 0.1694 0.038 Uiso 1 1 calc R . .
C13 C 0.3216(6) 0.1546(5) 0.0568(4) 0.0307(13) Uani 1 1 d . . .
C14 C 0.4162(7) 0.1968(6) 0.0026(4) 0.0350(14) Uani 1 1 d . . .
H14A H 0.4079 0.1420 -0.0495 0.042 Uiso 1 1 calc R . .
C15 C 0.5225(7) 0.3194(6) 0.0257(4) 0.0326(14) Uani 1 1 d . . .
H15A H 0.5868 0.3501 -0.0117 0.039 Uiso 1 1 calc R . .
C16 C 0.5369(6) 0.3982(5) 0.1024(4) 0.0295(13) Uani 1 1 d . . .
C17 C 0.6478(6) 0.5317(5) 0.1303(4) 0.0293(13) Uani 1 1 d . . .
C18 C 0.7474(7) 0.5874(6) 0.0802(4) 0.0362(14) Uani 1 1 d . . .
H18A H 0.7448 0.5407 0.0256 0.043 Uiso 1 1 calc R . .
C19 C 0.8499(7) 0.7113(6) 0.1110(4) 0.0361(15) Uani 1 1 d . . .
H19A H 0.9191 0.7506 0.0782 0.043 Uiso 1 1 calc R . .
C20 C 0.8505(6) 0.7774(6) 0.1900(4) 0.0337(14) Uani 1 1 d . . .
C21 C 0.7493(6) 0.7158(6) 0.2371(4) 0.0324(14) Uani 1 1 d . . .
H21A H 0.7510 0.7605 0.2923 0.039 Uiso 1 1 calc R . .
N22 N 0.6498(5) 0.5961(5) 0.2076(3) 0.0295(11) Uani 1 1 d . . .
N23 N 0.2063(6) 0.0340(5) 0.0397(4) 0.0364(12) Uani 1 1 d . . .
H23A H 0.1526 0.0170 0.0786 0.044 Uiso 1 1 calc R . .
C24 C 0.1705(7) -0.0594(6) -0.0322(5) 0.0371(15) Uani 1 1 d . . .
O25 O 0.2305(5) -0.0531(4) -0.0926(3) 0.0501(13) Uani 1 1 d . . .
O26 O 0.0531(5) -0.1617(4) -0.0277(3) 0.0410(11) Uani 1 1 d . . .
C27 C 0.0099(7) -0.2756(6) -0.0934(5) 0.0400(16) Uani 1 1 d . . .
H27A H 0.0203 -0.2501 -0.1559 0.048 Uiso 1 1 calc R . .
H27B H -0.0922 -0.3319 -0.1016 0.048 Uiso 1 1 calc R . .
C28 C 0.0968(10) -0.3461(8) -0.0591(7) 0.069(2) Uani 1 1 d . . .
H28A H 0.1924 -0.3003 -0.0673 0.103 Uiso 1 1 calc R . .
H28B H 0.0512 -0.4320 -0.0951 0.103 Uiso 1 1 calc R . .
H28C H 0.1053 -0.3535 0.0081 0.103 Uiso 1 1 calc R . .
C29 C 0.9578(7) 0.9122(6) 0.2233(5) 0.0367(15) Uani 1 1 d . A .
O30 O 1.0375(5) 0.9743(4) 0.1790(3) 0.0466(12) Uani 1 1 d . . .
O31 O 0.9529(5) 0.9554(4) 0.3050(4) 0.0488(13) Uani 1 1 d . . .
C32A C 1.041(2) 1.0920(16) 0.3391(11) 0.061(5) Uiso 0.60 1 d PD A 1
H32A H 0.9866 1.1442 0.3161 0.073 Uiso 0.60 1 calc PR A 1
H32B H 1.1296 1.1238 0.3194 0.073 Uiso 0.60 1 calc PR A 1
C33A C 1.072(2) 1.0930(18) 0.4433(12) 0.094(6) Uiso 0.60 1 d PD A 1
H33A H 0.9982 1.1071 0.4645 0.142 Uiso 0.60 1 calc PR A 1
H33B H 1.1659 1.1620 0.4743 0.142 Uiso 0.60 1 calc PR A 1
H33C H 1.0718 1.0105 0.4598 0.142 Uiso 0.60 1 calc PR A 1
C32B C 1.0739(17) 1.0773(15) 0.3560(11) 0.021(4) Uiso 0.40 1 d PD A 2
H32C H 1.1012 1.1350 0.3083 0.026 Uiso 0.40 1 calc PR A 2
H32D H 1.0380 1.1182 0.3966 0.026 Uiso 0.40 1 calc PR A 2
C33B C 1.205(3) 1.071(3) 0.416(2) 0.110(10) Uiso 0.40 1 d PD A 2
H33D H 1.1791 1.0036 0.4565 0.165 Uiso 0.40 1 calc PR A 2
H33E H 1.2672 1.1534 0.4545 0.165 Uiso 0.40 1 calc PR A 2
H33F H 1.2556 1.0505 0.3751 0.165 Uiso 0.40 1 calc PR A 2
C41 C 0.6160(7) 0.4104(6) 0.3642(4) 0.0373(15) Uani 1 1 d . . .
H41A H 0.6037 0.4132 0.4284 0.045 Uiso 1 1 calc R . .
H41B H 0.5815 0.3192 0.3390 0.045 Uiso 1 1 calc R . .
C42 C 0.7650(8) 0.4751(7) 0.3711(5) 0.0450(17) Uani 1 1 d . . .
C43 C 0.8577(8) 0.5782(8) 0.4416(5) 0.0525(19) Uani 1 1 d . . .
H43A H 0.8207 0.6044 0.4863 0.063 Uiso 1 1 calc R . .
C44 C 1.0016(9) 0.6428(8) 0.4479(6) 0.058(2) Uani 1 1 d . . .
H44A H 1.0609 0.7119 0.4971 0.070 Uiso 1 1 calc R . .
C45 C 1.0614(9) 0.6098(9) 0.3847(6) 0.059(2) Uani 1 1 d . C .
C46 C 0.9731(10) 0.5097(9) 0.3154(6) 0.063(2) Uani 1 1 d . . .
H46A H 1.0112 0.4861 0.2703 0.076 Uiso 1 1 calc R . .
C47 C 0.8280(9) 0.4410(8) 0.3088(5) 0.054(2) Uani 1 1 d . . .
H47A H 0.7710 0.3697 0.2611 0.065 Uiso 1 1 calc R . .
C48 C 1.2170(10) 0.6815(10) 0.3901(8) 0.079(3) Uani 1 1 d . . .
H48A H 1.2382 0.6388 0.3409 0.094 Uiso 0.60 1 calc PR B 1
H48B H 1.2757 0.6753 0.4524 0.094 Uiso 0.60 1 calc PR B 1
H48C H 1.2587 0.6213 0.3788 0.094 Uiso 0.40 1 d PR B 2
H48D H 1.2719 0.7324 0.4530 0.094 Uiso 0.40 1 d PR B 2
C49A C 1.2623(14) 0.8209(13) 0.3772(10) 0.053(3) Uiso 0.60 1 d PD C 1
O50A O 1.1859(14) 0.8774(12) 0.3602(9) 0.092(4) Uiso 0.60 1 d PD C 1
O51A O 1.4023(12) 0.8785(11) 0.3826(9) 0.068(3) Uiso 0.60 1 d PD C 1
H51A H 1.4513 0.8764 0.4367 0.082 Uiso 0.60 1 calc PR C 1
C49B C 1.232(4) 0.773(4) 0.316(3) 0.142(14) Uiso 0.40 1 d PD C 2
O50B O 1.141(4) 0.774(3) 0.249(2) 0.176(12) Uiso 0.40 1 d PD C 2
O51B O 1.372(3) 0.850(3) 0.328(2) 0.125(8) Uiso 0.40 1 d PD C 2
H51B H 1.3807 0.8930 0.2828 0.150 Uiso 0.40 1 calc PR C 2
O61 O 1.476(2) 1.0296(16) 0.3559(13) 0.222(7) Uiso 1 1 d . D 3
C62 C 1.6237(19) 1.0556(16) 0.3719(12) 0.137(5) Uiso 1 1 d . D 3
H62A H 1.6595 1.0191 0.4280 0.164 Uiso 1 1 calc R D 3
H62B H 1.6844 1.1486 0.3789 0.164 Uiso 1 1 calc R D 3
C63 C 1.6145(18) 0.9817(15) 0.2745(11) 0.136(5) Uiso 1 1 d . D 3
H63A H 1.7022 1.0279 0.2548 0.163 Uiso 1 1 calc R D 3
H63B H 1.6052 0.8936 0.2833 0.163 Uiso 1 1 calc R D 3
C64 C 1.494(2) 0.9784(19) 0.2061(14) 0.165(7) Uiso 1 1 d . D 3
H64A H 1.4350 0.8910 0.1716 0.198 Uiso 1 1 calc R D 3
H64B H 1.5230 1.0384 0.1600 0.198 Uiso 1 1 calc R D 3
C65 C 1.4177(14) 1.0162(12) 0.2573(9) 0.093(3) Uiso 1 1 d . D 3
H65A H 1.4175 1.0990 0.2391 0.112 Uiso 1 1 calc R D 3
H65B H 1.3170 0.9517 0.2395 0.112 Uiso 1 1 calc R D 3

loop_
_atom_site_aniso_label
_atom_site_aniso_U_11
_atom_site_aniso_U_22
_atom_site_aniso_U_33
_atom_site_aniso_U_23
_atom_site_aniso_U_13
_atom_site_aniso_U_12
Pt 0.02481(14) 0.03337(15) 0.02224(13) 0.00379(9) 0.01023(9) -0.00038(10)
Br 0.0312(3) 0.0487(4) 0.0308(3) 0.0059(3) 0.0113(3) 0.0088(3)
C1 0.033(4) 0.040(4) 0.031(3) 0.001(3) 0.012(3) 0.005(3)
C2 0.031(3) 0.036(3) 0.028(3) 0.005(3) 0.016(3) -0.006(3)
N11 0.022(3) 0.034(3) 0.027(2) 0.003(2) 0.012(2) 0.004(2)
C12 0.026(3) 0.032(3) 0.026(3) 0.007(2) 0.012(2) -0.002(3)
C13 0.026(3) 0.031(3) 0.028(3) 0.005(2) 0.008(2) 0.004(3)
C14 0.028(3) 0.038(3) 0.034(3) 0.004(3) 0.014(3) 0.006(3)
C15 0.031(3) 0.033(3) 0.028(3) 0.005(2) 0.015(3) 0.004(3)
C16 0.024(3) 0.032(3) 0.026(3) 0.010(2) 0.011(2) 0.003(2)
C17 0.020(3) 0.032(3) 0.028(3) 0.006(2) 0.008(2) 0.002(2)
C18 0.032(3) 0.040(3) 0.032(3) 0.008(3) 0.016(3) 0.006(3)
C19 0.029(3) 0.041(4) 0.035(3) 0.013(3) 0.017(3) 0.006(3)
C20 0.023(3) 0.037(3) 0.036(3) 0.008(3) 0.012(3) 0.006(3)
C21 0.024(3) 0.033(3) 0.029(3) 0.004(2) 0.009(2) 0.001(3)
N22 0.020(2) 0.034(3) 0.026(2) 0.007(2) 0.007(2) 0.001(2)
N23 0.031(3) 0.028(3) 0.037(3) -0.003(2) 0.015(2) -0.003(2)
C24 0.029(3) 0.032(3) 0.040(4) 0.003(3) 0.014(3) 0.001(3)
O25 0.043(3) 0.042(3) 0.050(3) -0.007(2) 0.026(2) -0.005(2)
O26 0.038(3) 0.029(2) 0.046(3) 0.0003(19) 0.020(2) -0.0001(19)
C27 0.034(4) 0.032(3) 0.041(4) -0.003(3) 0.007(3) 0.003(3)
C28 0.064(6) 0.054(5) 0.081(6) 0.007(4) 0.011(5) 0.023(4)
C29 0.026(3) 0.031(3) 0.048(4) 0.014(3) 0.015(3) 0.005(3)
O30 0.039(3) 0.040(3) 0.048(3) 0.013(2) 0.021(2) -0.002(2)
O31 0.046(3) 0.032(2) 0.056(3) -0.003(2) 0.028(2) -0.005(2)
C41 0.044(4) 0.039(3) 0.025(3) 0.010(3) 0.017(3) 0.008(3)
C42 0.054(5) 0.056(4) 0.032(3) 0.013(3) 0.013(3) 0.030(4)
C43 0.046(5) 0.070(5) 0.040(4) 0.002(4) 0.013(3) 0.023(4)
C44 0.044(5) 0.071(5) 0.057(5) 0.008(4) 0.012(4) 0.023(4)
C45 0.048(5) 0.080(6) 0.063(5) 0.029(5) 0.027(4) 0.034(4)
C46 0.069(6) 0.095(7) 0.053(5) 0.023(5) 0.030(4) 0.053(6)
C47 0.056(5) 0.075(5) 0.037(4) 0.008(4) 0.016(4) 0.031(4)
C48 0.053(6) 0.102(7) 0.098(7) 0.043(6) 0.034(5) 0.041(5)

loop_
_atom_type_symbol
_atom_type_description
_atom_type_scat_dispersion_real
_atom_type_scat_dispersion_imag
_atom_type_scat_source
C C 0.0033 0.0016 'International Tables Vol C Tables 4.2.6.8 and 6.1.1.4'
H H 0.0000 0.0000 'International Tables Vol C Tables 4.2.6.8 and 6.1.1.4'
N N 0.0061 0.0033 'International Tables Vol C Tables 4.2.6.8 and 6.1.1.4'
O O 0.0106 0.0060 'International Tables Vol C Tables 4.2.6.8 and 6.1.1.4'
Br Br -0.2901 2.4595 'International Tables Vol C Tables 4.2.6.8 and 6.1.1.4'
Pt Pt -1.7033 8.3905 'International Tables Vol C Tables 4.2.6.8 and 6.1.1.4'

loop_
_geom_angle_atom_site_label_1
_geom_angle_atom_site_label_2
_geom_angle_atom_site_label_3
_geom_angle
C1 Pt C2 87.1(3)
C1 Pt C41 88.8(3)
C2 Pt C41 86.8(3)
C1 Pt N22 97.7(2)
C2 Pt N22 175.0(2)
C41 Pt N22 94.4(2)
C1 Pt N11 174.6(2)
C2 Pt N11 98.1(2)
C41 Pt N11 90.3(2)
N22 Pt N11 77.04(18)
C1 Pt Br 91.12(19)
C2 Pt Br 90.3(2)
C41 Pt Br 177.12(17)
N22 Pt Br 88.44(13)
N11 Pt Br 90.02(13)
Pt C1 H1A 109.5
Pt C1 H1B 109.5
H1A C1 H1B 109.5
Pt C1 H1C 109.5
H1A C1 H1C 109.5
H1B C1 H1C 109.5
Pt C2 H2A 109.5
Pt C2 H2B 109.5
H2A C2 H2B 109.5
Pt C2 H2C 109.5
H2A C2 H2C 109.5
H2B C2 H2C 109.5
C12 N11 C16 119.2(5)
C12 N11 Pt 126.6(4)
C16 N11 Pt 114.3(4)
N11 C12 C13 122.7(5)
N11 C12 H12A 118.7
C13 C12 H12A 118.7
C12 C13 C14 118.6(5)
C12 C13 N23 116.6(5)
C14 C13 N23 124.8(6)
C15 C14 C13 118.7(6)
C15 C14 H14A 120.7
C13 C14 H14A 120.7
C14 C15 C16 120.9(6)
C14 C15 H15A 119.6
C16 C15 H15A 119.6
N11 C16 C15 119.9(5)
N11 C16 C17 116.5(5)
C15 C16 C17 123.6(5)
N22 C17 C18 121.4(5)
N22 C17 C16 116.7(5)
C18 C17 C16 121.9(6)
C19 C18 C17 119.1(6)
C19 C18 H18A 120.5
C17 C18 H18A 120.5
C20 C19 C18 119.3(6)
C20 C19 H19A 120.4
C18 C19 H19A 120.4
C19 C20 C21 118.7(6)
C19 C20 C29 120.3(6)
C21 C20 C29 121.1(6)
N22 C21 C20 122.4(6)
N22 C21 H21A 118.8
C20 C21 H21A 118.8
C21 N22 C17 119.3(5)
C21 N22 Pt 125.3(4)
C17 N22 Pt 115.4(4)
C24 N23 C13 125.3(5)
C24 N23 H23A 117.4
C13 N23 H23A 117.4
O25 C24 O26 124.1(6)
O25 C24 N23 126.7(6)
O26 C24 N23 109.2(6)
C24 O26 C27 116.0(5)
O26 C27 C28 111.1(6)
O26 C27 H27A 109.4
C28 C27 H27A 109.4
O26 C27 H27B 109.4
C28 C27 H27B 109.4
H27A C27 H27B 108.0
C27 C28 H28A 109.5
C27 C28 H28B 109.5
H28A C28 H28B 109.5
C27 C28 H28C 109.5
H28A C28 H28C 109.5
H28B C28 H28C 109.5
O30 C29 O31 124.8(6)
O30 C29 C20 123.3(6)
O31 C29 C20 111.9(5)
C29 O31 C32A 116.9(8)
C29 O31 C32B 117.1(7)
C32A O31 C32B 18.3(8)
O31 C32A C33A 101.8(13)
O31 C32A H32A 111.4
C33A C32A H32A 111.4
O31 C32A H32B 111.4
C33A C32A H32B 111.4
H32A C32A H32B 109.3
C33B C32B O31 118.0(17)
C33B C32B H32C 107.8
O31 C32B H32C 107.8
C33B C32B H32D 107.8
O31 C32B H32D 107.8
H32C C32B H32D 107.1
C32B C33B H33D 109.5
C32B C33B H33E 109.5
H33D C33B H33E 109.5
C32B C33B H33F 109.5
H33D C33B H33F 109.5
H33E C33B H33F 109.5
C42 C41 Pt 113.2(4)
C42 C41 H41A 108.9
Pt C41 H41A 108.9
C42 C41 H41B 108.9
Pt C41 H41B 108.9
H41A C41 H41B 107.8
C47 C42 C43 115.7(7)
C47 C42 C41 123.0(7)
C43 C42 C41 121.3(7)
C44 C43 C42 121.8(8)
C44 C43 H43A 119.1
C42 C43 H43A 119.1
C45 C44 C43 121.8(8)
C45 C44 H44A 119.1
C43 C44 H44A 119.1
C46 C45 C44 117.4(8)
C46 C45 C48 120.6(9)
C44 C45 C48 122.0(9)
C45 C46 C47 121.9(8)
C45 C46 H46A 119.1
C47 C46 H46A 119.1
C46 C47 C42 121.4(8)
C46 C47 H47A 119.3
C42 C47 H47A 119.3
C45 C48 C49A 114.9(9)
C45 C48 C49B 109.5(14)
C49A C48 C49B 37.0(17)
C45 C48 H48A 108.5
C49A C48 H48A 108.5
C49B C48 H48A 76.7
C45 C48 H48B 108.5
C49A C48 H48B 108.5
C49B C48 H48B 137.8
H48A C48 H48B 107.5
C45 C48 H48C 110.7
C49A C48 H48C 130.4
C49B C48 H48C 109.1
H48A C48 H48C 36.0
H48B C48 H48C 73.0
C45 C48 H48D 110.6
C49A C48 H48D 72.4
C49B C48 H48D 108.2
H48A C48 H48D 135.7
H48B C48 H48D 39.7
H48C C48 H48D 108.7
O50A C49A O51A 121.7(13)
O50A C49A C48 126.7(13)
O51A C49A C48 111.5(11)
O50A C49A H48D 128.4
O51A C49A H48D 98.2
C48 C49A H48D 38.0
O50B C49B O51B 121(4)
O50B C49B C48 129(3)
O51B C49B C48 110(3)
C49B O51B H51B 109.5
C65 O61 C62 106.3(16)
O61 C62 C63 99.7(14)
O61 C62 H62A 111.8
C63 C62 H62A 111.8
O61 C62 H62B 111.8
C63 C62 H62B 111.8
H62A C62 H62B 109.5
C64 C63 C62 107.1(14)
C64 C63 H63A 110.3
C62 C63 H63A 110.3
C64 C63 H63B 110.3
C62 C63 H63B 110.3
H63A C63 H63B 108.6
C63 C64 C65 105.0(16)
C63 C64 H64A 110.8
C65 C64 H64A 110.8
C63 C64 H64B 110.8
C65 C64 H64B 110.8
H64A C64 H64B 108.8
O61 C65 C64 112.9(14)
O61 C65 H65A 109.0
C64 C65 H65A 109.0
O61 C65 H65B 109.0
C64 C65 H65B 109.0
H65A C65 H65B 107.8

loop_
_geom_bond_atom_site_label_1
_geom_bond_atom_site_label_2
_geom_bond_distance
Pt C1 2.056(6)
Pt C2 2.071(6)
Pt C41 2.137(7)
Pt N22 2.162(5)
Pt N11 2.168(5)
Pt Br 2.5947(7)
C1 H1A 0.9800
C1 H1B 0.9800
C1 H1C 0.9800
C2 H2A 0.9800
C2 H2B 0.9800
C2 H2C 0.9800
N11 C12 1.336(7)
N11 C16 1.369(7)
C12 C13 1.380(9)
C12 H12A 0.9500
C13 C14 1.386(9)
C13 N23 1.400(7)
C14 C15 1.376(8)
C14 H14A 0.9500
C15 C16 1.378(8)
C15 H15A 0.9500
C16 C17 1.482(8)
C17 N22 1.342(8)
C17 C18 1.397(8)
C18 C19 1.381(9)
C18 H18A 0.9500
C19 C20 1.380(9)
C19 H19A 0.9500
C20 C21 1.389(8)
C20 C29 1.490(9)
C21 N22 1.335(7)
C21 H21A 0.9500
N23 C24 1.363(8)
N23 H23A 0.8800
C24 O25 1.210(8)
C24 O26 1.347(7)
O26 C27 1.456(8)
C27 C28 1.459(11)
C27 H27A 0.9900
C27 H27B 0.9900
C28 H28A 0.9800
C28 H28B 0.9800
C28 H28C 0.9800
C29 O30 1.211(8)
C29 O31 1.319(8)
O31 C32A 1.467(17)
O31 C32B 1.489(15)
C32A C33A 1.49(2)
C32A H32A 0.9900
C32A H32B 0.9900
C33A H33A 0.9800
C33A H33B 0.9800
C33A H33C 0.9800
C32B C33B 1.47(2)
C32B H32C 0.9900
C32B H32D 0.9900
C33B H33D 0.9800
C33B H33E 0.9800
C33B H33F 0.9800
C41 C42 1.430(10)
C41 H41A 0.9900
C41 H41B 0.9900
C42 C47 1.401(10)
C42 C43 1.402(10)
C43 C44 1.384(11)
C43 H43A 0.9500
C44 C45 1.381(12)
C44 H44A 0.9500
C45 C46 1.365(12)
C45 C48 1.504(12)
C46 C47 1.400(12)
C46 H46A 0.9500
C47 H47A 0.9500
C48 C49A 1.506(16)
C48 C49B 1.52(4)
C48 H48A 0.9900
C48 H48B 0.9900
C48 H48C 0.9900
C48 H48D 0.9901
C49A O50A 1.209(16)
C49A O51A 1.345(15)
C49A H48D 1.5313
O51A H51A 0.8400
C49B O50B 1.20(2)
C49B O51B 1.36(2)
O51B H51B 0.8400
O61 C65 1.407(18)
O61 C62 1.43(2)
C62 C63 1.621(19)
C62 H62A 0.9900
C62 H62B 0.9900
C63 C64 1.40(2)
C63 H63A 0.9900
C63 H63B 0.9900
C64 C65 1.417(19)
C64 H64A 0.9900
C64 H64B 0.9900
C65 H65A 0.9900
C65 H65B 0.9900

loop_
_geom_hbond_atom_site_label_D
_geom_hbond_atom_site_label_H
_geom_hbond_atom_site_label_A
_geom_hbond_distance_DH
_geom_hbond_distance_HA
_geom_hbond_distance_DA
_geom_hbond_angle_DHA
_geom_hbond_site_symmetry_A
N23 H23A O30 0.88 2.10 2.976(7) 175.5 1_445

loop_
_geom_torsion_atom_site_label_1
_geom_torsion_atom_site_label_2
_geom_torsion_atom_site_label_3
_geom_torsion_atom_site_label_4
_geom_torsion
C1 Pt N11 C12 167(2)
C2 Pt N11 C12 -0.4(5)
C41 Pt N11 C12 86.5(5)
N22 Pt N11 C12 -179.1(5)
Br Pt N11 C12 -90.7(5)
C1 Pt N11 C16 -12(3)
C2 Pt N11 C16 -179.4(4)
C41 Pt N11 C16 -92.5(4)
N22 Pt N11 C16 1.9(4)
Br Pt N11 C16 90.3(4)
C16 N11 C12 C13 1.1(9)
Pt N11 C12 C13 -177.8(4)
N11 C12 C13 C14 -0.4(9)
N11 C12 C13 N23 -179.4(6)
C12 C13 C14 C15 -0.8(9)
N23 C13 C14 C15 178.1(6)
C13 C14 C15 C16 1.4(10)
C12 N11 C16 C15 -0.6(9)
Pt N11 C16 C15 178.5(4)
C12 N11 C16 C17 178.0(5)
Pt N11 C16 C17 -2.9(7)
C14 C15 C16 N11 -0.6(9)
C14 C15 C16 C17 -179.2(6)
N11 C16 C17 N22 2.4(8)
C15 C16 C17 N22 -179.0(6)
N11 C16 C17 C18 -178.9(6)
C15 C16 C17 C18 -0.3(10)
N22 C17 C18 C19 0.0(9)
C16 C17 C18 C19 -178.7(6)
C17 C18 C19 C20 -0.6(10)
C18 C19 C20 C21 1.3(9)
C18 C19 C20 C29 -178.6(6)
C19 C20 C21 N22 -1.4(10)
C29 C20 C21 N22 178.4(6)
C20 C21 N22 C17 0.8(9)
C20 C21 N22 Pt -180.0(4)
C18 C17 N22 C21 -0.1(9)
C16 C17 N22 C21 178.6(5)
C18 C17 N22 Pt -179.3(5)
C16 C17 N22 Pt -0.6(7)
C1 Pt N22 C21 -1.2(5)
C2 Pt N22 C21 165(3)
C41 Pt N22 C21 -90.6(5)
N11 Pt N22 C21 -179.9(5)
Br Pt N22 C21 89.7(5)
C1 Pt N22 C17 178.0(4)
C2 Pt N22 C17 -16(3)
C41 Pt N22 C17 88.6(4)
N11 Pt N22 C17 -0.7(4)
Br Pt N22 C17 -91.0(4)
C12 C13 N23 C24 179.0(6)
C14 C13 N23 C24 0.1(10)
C13 N23 C24 O25 -0.7(11)
C13 N23 C24 O26 -179.2(6)
O25 C24 O26 C27 8.0(10)
N23 C24 O26 C27 -173.4(5)
C24 O26 C27 C28 79.7(8)
C19 C20 C29 O30 8.2(10)
C21 C20 C29 O30 -171.6(6)
C19 C20 C29 O31 -173.0(6)
C21 C20 C29 O31 7.1(9)
O30 C29 O31 C32A 6.4(12)
C20 C29 O31 C32A -172.3(9)
O30 C29 O31 C32B -14.1(12)
C20 C29 O31 C32B 167.2(9)
C29 O31 C32A C33A -151.5(11)
C32B O31 C32A C33A -56(3)
C29 O31 C32B C33B -84(2)
C32A O31 C32B C33B -178(4)
C1 Pt C41 C42 -80.7(5)
C2 Pt C41 C42 -167.9(5)
N22 Pt C41 C42 17.0(5)
N11 Pt C41 C42 94.0(5)
Br Pt C41 C42 -169(3)
Pt C41 C42 C47 -89.7(7)
Pt C41 C42 C43 90.2(7)
C47 C42 C43 C44 0.9(11)
C41 C42 C43 C44 -178.9(7)
C42 C43 C44 C45 0.4(13)
C43 C44 C45 C46 -0.3(12)
C43 C44 C45 C48 178.7(8)
C44 C45 C46 C47 -1.2(12)
C48 C45 C46 C47 179.8(8)
C45 C46 C47 C42 2.6(12)
C43 C42 C47 C46 -2.4(11)
C41 C42 C47 C46 177.5(7)
C46 C45 C48 C49A 117.3(11)
C44 C45 C48 C49A -61.7(13)
C46 C45 C48 C49B 78(2)
C44 C45 C48 C49B -101(2)
C45 C48 C49A O50A -3(2)
C49B C48 C49A O50A 87(3)
C45 C48 C49A O51A -179.9(11)
C49B C48 C49A O51A -90(2)
C45 C48 C49B O50B -15(6)
C49A C48 C49B O50B -121(6)
C45 C48 C49B O51B 172(3)
C49A C48 C49B O51B 66(3)
C65 O61 C62 C63 -28.9(17)
O61 C62 C63 C64 26.0(19)
C62 C63 C64 C65 -12.2(19)
C62 O61 C65 C64 25.0(19)
C63 C64 C65 O61 -7(2)
